data_4345266
loop_
_publ_author_name
'Nathan, Sarah R.'
'Pino, Nicholas W.'
'Arduino, Daniela M.'
'Perocchi, Fabiana'
'MacMillan, Samantha N.'
'Wilson, Justin J.'

_publ_section_title
;
 Synthetic Methods for the Preparation of a Functional Analogue of Ru360,
 a Potent Inhibitor of Mitochondrial Calcium Uptake.
;
_journal_issue 6
_journal_name_full 'Inorganic chemistry'
_journal_page_first 3123
_journal_page_last 3126
_journal_paper_doi 10.1021/acs.inorgchem.6b03108
_journal_volume 56
_journal_year 2017
_chemical_formula_sum 'Cl3 H15 N5 Ru'
_chemical_formula_weight 292.59
_space_group_crystal_system orthorhombic
_space_group_IT_number 62
_space_group_name_Hall '-P 2ac 2n'
_space_group_name_H-M_alt 'P n m a'
_symmetry_space_group_name_Hall '-P 2ac 2n'
_symmetry_space_group_name_H-M 'P n m a'
_atom_sites_solution_hydrogens geom
_audit_creation_method SHELXL-2014/7
_cell_angle_alpha 90
_cell_angle_beta 90
_cell_angle_gamma 90
_cell_formula_units_Z 4
_cell_length_a 13.3791(12)
_cell_length_b 10.5086(8)
_cell_length_c 6.7456(6)
_cell_measurement_reflns_used 3761
_cell_measurement_temperature 273(2)
_cell_measurement_theta_max 30.39
_cell_measurement_theta_min 3.05
_cell_volume 948.40(14)
_computing_cell_refinement 'Bruker SAINT'
_computing_data_collection 'Bruker APEX2'
_computing_data_reduction 'Bruker SAINT'
_computing_molecular_graphics 'Bruker SHELXTL'
_computing_publication_material 'Bruker SHELXTL'
_computing_structure_refinement 'SHELXL-2014/7 (Sheldrick, 2014)'
_computing_structure_solution 'SHELXS-97 (Sheldrick 2008)'
_diffrn_ambient_temperature 273(2)
_diffrn_measured_fraction_theta_full 0.999
_diffrn_measured_fraction_theta_max 0.999
_diffrn_measurement_device_type 'Bruker APEX-II CCD'
_diffrn_measurement_method '\f and \w scans'
_diffrn_radiation_type MoK\a
_diffrn_radiation_wavelength 0.71073
_diffrn_reflns_av_R_equivalents 0.0342
_diffrn_reflns_av_unetI/netI 0.0192
_diffrn_reflns_Laue_measured_fraction_full 0.999
_diffrn_reflns_Laue_measured_fraction_max 0.999
_diffrn_reflns_limit_h_max 18
_diffrn_reflns_limit_h_min -18
_diffrn_reflns_limit_k_max 14
_diffrn_reflns_limit_k_min -14
_diffrn_reflns_limit_l_max 9
_diffrn_reflns_limit_l_min -9
_diffrn_reflns_number 10229
_diffrn_reflns_point_group_measured_fraction_full 0.999
_diffrn_reflns_point_group_measured_fraction_max 0.999
_diffrn_reflns_theta_full 25.242
_diffrn_reflns_theta_max 28.699
_diffrn_reflns_theta_min 3.045
_exptl_absorpt_coefficient_mu 2.438
_exptl_absorpt_correction_T_max 0.7461
_exptl_absorpt_correction_T_min 0.5887
_exptl_absorpt_correction_type multi-scan
_exptl_absorpt_process_details 'SADABS 2014/5'
_exptl_crystal_colour yellow
_exptl_crystal_density_diffrn 2.049
_exptl_crystal_description Needle
_exptl_crystal_F_000 580
_exptl_crystal_size_max 0.400
_exptl_crystal_size_mid 0.200
_exptl_crystal_size_min 0.050
_refine_diff_density_max 1.253
_refine_diff_density_min -0.650
_refine_diff_density_rms 0.107
_refine_ls_extinction_method none
_refine_ls_goodness_of_fit_ref 1.099
_refine_ls_hydrogen_treatment constr
_refine_ls_matrix_type full
_refine_ls_number_parameters 53
_refine_ls_number_reflns 1288
_refine_ls_number_restraints 0
_refine_ls_restrained_S_all 1.099
_refine_ls_R_factor_all 0.0271
_refine_ls_R_factor_gt 0.0241
_refine_ls_shift/su_max 0.001
_refine_ls_shift/su_mean 0.000
_refine_ls_structure_factor_coef Fsqd
_refine_ls_weighting_details 'w=1/[\s^2^(Fo^2^)+(0.0342P)^2^+0.3268P] where P=(Fo^2^+2Fc^2^)/3'
_refine_ls_weighting_scheme calc
_refine_ls_wR_factor_gt 0.0595
_refine_ls_wR_factor_ref 0.0608
_reflns_Friedel_coverage 0.000
_reflns_number_gt 1166
_reflns_number_total 1288
_reflns_threshold_expression 'I > 2\s(I)'
_cod_data_source_file ic6b03108_si_002.cif
_cod_data_source_block '[Ru(NH3)5Cl]Cl2'
_cod_depositor_comments 'Adding full bibliography for 4345265--4345267.cif.'
_cod_database_code 4345266
_shelx_shelxl_version_number 2014/7
_shelx_space_group_comment
; 
The symmetry employed for this shelxl refinement is uniquely defined 
by the following loop, which should always be used as a source of 
symmetry information in preference to the above space-group names. 
They are only intended as comments. 
;
_shelx_estimated_absorpt_t_min 0.442
_shelx_estimated_absorpt_t_max 0.888

loop_
_space_group_symop_operation_xyz
'x, y, z'
'-x+1/2, -y, z+1/2'
'-x, y+1/2, -z'
'x+1/2, -y+1/2, -z+1/2'
'-x, -y, -z'
'x-1/2, y, -z-1/2'
'x, -y-1/2, z'
'-x-1/2, y-1/2, z-1/2'

loop_
_atom_site_label
_atom_site_type_symbol
_atom_site_fract_x
_atom_site_fract_y
_atom_site_fract_z
_atom_site_U_iso_or_equiv
_atom_site_adp_type
_atom_site_occupancy
_atom_site_site_symmetry_order
_atom_site_calc_flag
_atom_site_refinement_flags_posn
_atom_site_refinement_flags_adp
_atom_site_refinement_flags_occupancy
Ru Ru 0.39817(2) 0.2500 0.31881(3) 0.01618(9) Uani 1 2 d S T P
Cl1 Cl 0.52978(6) 0.2500 0.54938(12) 0.02357(16) Uani 1 2 d S T P
Cl2 Cl 0.64895(4) 0.49841(5) 0.16580(8) 0.02549(14) Uani 1 1 d . . .
N1 N 0.2814(2) 0.2500 0.1149(4) 0.0259(6) Uani 1 2 d S T P
H1A H 0.2708 0.1710 0.0723 0.039 Uiso 0.5 1 calc R U P
H1B H 0.2972 0.2995 0.0126 0.039 Uiso 0.5 1 calc R U P
H1C H 0.2262 0.2795 0.1727 0.039 Uiso 0.5 1 calc R U P
N2 N 0.5012(2) 0.2500 0.0818(4) 0.0247(6) Uani 1 2 d S T P
H2A H 0.5518 0.3017 0.1103 0.037 Uiso 0.5 1 calc R U P
H2B H 0.4709 0.2768 -0.0280 0.037 Uiso 0.5 1 calc R U P
H2C H 0.5242 0.1715 0.0631 0.037 Uiso 0.5 1 calc R U P
N3 N 0.2928(2) 0.2500 0.5508(4) 0.0272(6) Uani 1 2 d S T P
H3A H 0.3159 0.2038 0.6514 0.041 Uiso 0.5 1 calc R U P
H3B H 0.2356 0.2167 0.5078 0.041 Uiso 0.5 1 calc R U P
H3C H 0.2823 0.3295 0.5912 0.041 Uiso 0.5 1 calc R U P
N4 N 0.39888(14) 0.44982(19) 0.3196(3) 0.0236(4) Uani 1 1 d . . .
H4A H 0.3536 0.4784 0.2337 0.035 Uiso 1 1 calc R U .
H4B H 0.4592 0.4778 0.2848 0.035 Uiso 1 1 calc R U .
H4C H 0.3841 0.4779 0.4405 0.035 Uiso 1 1 calc R U .

loop_
_atom_site_aniso_label
_atom_site_aniso_U_11
_atom_site_aniso_U_22
_atom_site_aniso_U_33
_atom_site_aniso_U_23
_atom_site_aniso_U_13
_atom_site_aniso_U_12
Ru 0.01817(14) 0.01251(14) 0.01788(14) 0.000 -0.00116(8) 0.000
Cl1 0.0245(4) 0.0213(3) 0.0249(4) 0.000 -0.0059(3) 0.000
Cl2 0.0271(3) 0.0224(3) 0.0269(3) 0.0011(2) 0.0010(2) -0.0009(2)
N1 0.0252(13) 0.0207(13) 0.0316(15) 0.000 -0.0028(12) 0.000
N2 0.0295(14) 0.0253(13) 0.0194(13) 0.000 0.0035(11) 0.000
N3 0.0284(14) 0.0280(14) 0.0253(14) 0.000 0.0060(12) 0.000
N4 0.0272(10) 0.0140(9) 0.0297(11) -0.0003(7) -0.0034(7) -0.0005(7)

loop_
_atom_type_symbol
_atom_type_description
_atom_type_scat_dispersion_real
_atom_type_scat_dispersion_imag
_atom_type_scat_source
N N 0.0061 0.0033 'International Tables Vol C Tables 4.2.6.8 and 6.1.1.4'
H H 0.0000 0.0000 'International Tables Vol C Tables 4.2.6.8 and 6.1.1.4'
Cl Cl 0.1484 0.1585 'International Tables Vol C Tables 4.2.6.8 and 6.1.1.4'
Ru Ru -1.2594 0.8363 'International Tables Vol C Tables 4.2.6.8 and 6.1.1.4'

loop_
_geom_angle_atom_site_label_1
_geom_angle_atom_site_label_2
_geom_angle_atom_site_label_3
_geom_angle
_geom_angle_site_symmetry_1
_geom_angle_site_symmetry_3
N1 Ru N4 90.29(5) . .
N1 Ru N4 90.29(5) . 7_565
N4 Ru N4 179.41(10) . 7_565
N1 Ru N3 89.33(12) . .
N4 Ru N3 90.07(5) . .
N4 Ru N3 90.07(5) 7_565 .
N1 Ru N2 89.40(12) . .
N4 Ru N2 89.94(5) . .
N4 Ru N2 89.94(5) 7_565 .
N3 Ru N2 178.74(11) . .
N1 Ru Cl1 179.90(8) . .
N4 Ru Cl1 89.71(5) . .
N4 Ru Cl1 89.71(5) 7_565 .
N3 Ru Cl1 90.57(9) . .
N2 Ru Cl1 90.69(8) . .
Ru N1 H1A 109.5 . .
Ru N1 H1B 109.5 . .
H1A N1 H1B 109.5 . .
Ru N1 H1C 109.5 . .
H1A N1 H1C 109.5 . .
H1B N1 H1C 109.5 . .
Ru N2 H2A 109.5 . .
Ru N2 H2B 109.5 . .
H2A N2 H2B 109.5 . .
Ru N2 H2C 109.5 . .
H2A N2 H2C 109.5 . .
H2B N2 H2C 109.5 . .
Ru N3 H3A 109.5 . .
Ru N3 H3B 109.5 . .
H3A N3 H3B 109.5 . .
Ru N3 H3C 109.5 . .
H3A N3 H3C 109.5 . .
H3B N3 H3C 109.5 . .
Ru N4 H4A 109.5 . .
Ru N4 H4B 109.5 . .
H4A N4 H4B 109.5 . .
Ru N4 H4C 109.5 . .
H4A N4 H4C 109.5 . .
H4B N4 H4C 109.5 . .

loop_
_geom_bond_atom_site_label_1
_geom_bond_atom_site_label_2
_geom_bond_distance
_geom_bond_site_symmetry_2
Ru N1 2.082(3) .
Ru N4 2.100(2) .
Ru N4 2.100(2) 7_565
Ru N3 2.107(3) .
Ru N2 2.111(3) .
Ru Cl1 2.3494(8) .
N1 H1A 0.8900 .
N1 H1B 0.8900 .
N1 H1C 0.8900 .
N2 H2A 0.8900 .
N2 H2B 0.8900 .
N2 H2C 0.8900 .
N3 H3A 0.8900 .
N3 H3B 0.8900 .
N3 H3C 0.8900 .
N4 H4A 0.8900 .
N4 H4B 0.8900 .
N4 H4C 0.8900 .
